data_7044843
loop_
_publ_author_name
'Biswal, Debanjana'
'Pramanik, Nikhil Ranjan'
'Chakrabarti, Syamal'
'Drew, Michael G. B.'
'Acharya, Krishnendu'
'Chandra, Swarnendu'

_publ_section_title
;
 Syntheses, crystal structures, DFT calculations, protein interaction and
 anticancer activities of water soluble dipicolinic acid-imidazole based
 oxidovanadium(iv) complexes
;
_journal_name_full 'Dalton Transactions'
_journal_paper_doi 10.1039/C7DT02903A
_journal_year 2017
_chemical_formula_sum 'C13 H11 N5 O5 V'
_chemical_formula_weight 368.21
_chemical_name_systematic
; 
 ? 
;
_space_group_IT_number 14
_symmetry_cell_setting monoclinic
_symmetry_space_group_name_Hall '-P 2yn'
_symmetry_space_group_name_H-M 'P 1 21/n 1'
_atom_sites_solution_hydrogens geom
_atom_sites_solution_primary direct
_atom_sites_solution_secondary difmap
_audit_creation_method SHELXL-97
_audit_update_record
;
2017-06-08 deposited with the CCDC.
2017-11-03 downloaded from the CCDC.
;
_cell_angle_alpha 90.00
_cell_angle_beta 105.226(2)
_cell_angle_gamma 90.00
_cell_formula_units_Z 4
_cell_length_a 8.1102(13)
_cell_length_b 14.443(2)
_cell_length_c 13.425(2)
_cell_measurement_reflns_used 4453
_cell_measurement_temperature 296(2)
_cell_measurement_theta_max 26.29
_cell_measurement_theta_min 2.82
_cell_volume 1517.3(4)
_computing_cell_refinement 'Bruker SAINT'
_computing_data_collection 'Bruker APEX2'
_computing_data_reduction 'Bruker SAINT'
_computing_molecular_graphics 'Bruker SHELXTL'
_computing_publication_material 'Bruker SHELXTL'
_computing_structure_refinement 'SHELXL-97 (Sheldrick, 2008)'
_computing_structure_solution 'SHELXS-97 (Sheldrick, 2008)'
_diffrn_ambient_temperature 296(2)
_diffrn_measured_fraction_theta_full 0.984
_diffrn_measured_fraction_theta_max 0.984
_diffrn_measurement_device_type 'Bruker APEX-II CCD'
_diffrn_measurement_method '\f and \w scans'
_diffrn_radiation_monochromator graphite
_diffrn_radiation_source 'fine-focus sealed tube'
_diffrn_radiation_type MoK\a
_diffrn_radiation_wavelength 0.71073
_diffrn_reflns_av_R_equivalents 0.0222
_diffrn_reflns_av_sigmaI/netI 0.0213
_diffrn_reflns_limit_h_max 9
_diffrn_reflns_limit_h_min -9
_diffrn_reflns_limit_k_max 17
_diffrn_reflns_limit_k_min -17
_diffrn_reflns_limit_l_max 15
_diffrn_reflns_limit_l_min -15
_diffrn_reflns_number 10187
_diffrn_reflns_theta_full 25.39
_diffrn_reflns_theta_max 25.39
_diffrn_reflns_theta_min 2.11
_exptl_absorpt_coefficient_mu 0.690
_exptl_absorpt_correction_T_max 0.9096
_exptl_absorpt_correction_T_min 0.8859
_exptl_absorpt_correction_type multi-scan
_exptl_absorpt_process_details SADABS
_exptl_crystal_colour Green
_exptl_crystal_density_diffrn 1.612
_exptl_crystal_density_method 'not measured'
_exptl_crystal_description Cuboid
_exptl_crystal_F_000 748
_exptl_crystal_size_max 0.18
_exptl_crystal_size_mid 0.16
_exptl_crystal_size_min 0.14
_refine_diff_density_max 0.236
_refine_diff_density_min -0.234
_refine_diff_density_rms 0.043
_refine_ls_extinction_method none
_refine_ls_goodness_of_fit_ref 1.054
_refine_ls_hydrogen_treatment mixed
_refine_ls_matrix_type full
_refine_ls_number_parameters 223
_refine_ls_number_reflns 2744
_refine_ls_number_restraints 0
_refine_ls_restrained_S_all 1.054
_refine_ls_R_factor_all 0.0388
_refine_ls_R_factor_gt 0.0308
_refine_ls_shift/su_max 0.001
_refine_ls_shift/su_mean 0.000
_refine_ls_structure_factor_coef Fsqd
_refine_ls_weighting_details 'calc w=1/[\s^2^(Fo^2^)+(0.0286P)^2^+1.0443P] where P=(Fo^2^+2Fc^2^)/3'
_refine_ls_weighting_scheme calc
_refine_ls_wR_factor_gt 0.0730
_refine_ls_wR_factor_ref 0.0778
_reflns_number_gt 2331
_reflns_number_total 2744
_reflns_threshold_expression >2sigma(I)
_cod_data_source_file c7dt02903a2.cif
_cod_data_source_block nrp_db_06_0m
_cod_depositor_comments
;
The following automatic conversions were performed:

'_symmetry_cell_setting' value 'Monoclinic' changed to 'monoclinic'
according to
/home/data/users/saulius/crontab/automatic-downloads/rss-feeds/RSC/lib/dictionaries/cif_core.dic
dictionary named 'cif_core.dic' version 2.4.2 from 2011-04-26.

'_exptl_absorpt_correction_type' value 'Multi-scan' changed to
'multi-scan' according to
/home/data/users/saulius/crontab/automatic-downloads/rss-feeds/RSC/lib/dictionaries/cif_core.dic
dictionary named 'cif_core.dic' version 2.4.2 from 2011-04-26.

Automatic conversion script
Id: cif_fix_values 4973 2017-02-22 13:04:09Z antanas 
;
_cod_original_sg_symbol_H-M 'P2(1)/n  '
_cod_database_code 7044843

loop_
_symmetry_equiv_pos_as_xyz
'x, y, z'
'-x+1/2, y+1/2, -z+1/2'
'-x, -y, -z'
'x-1/2, -y-1/2, z-1/2'

loop_
_atom_site_label
_atom_site_type_symbol
_atom_site_fract_x
_atom_site_fract_y
_atom_site_fract_z
_atom_site_U_iso_or_equiv
_atom_site_adp_type
_atom_site_occupancy
_atom_site_symmetry_multiplicity
_atom_site_calc_flag
_atom_site_refinement_flags
V1 V 0.12211(4) 0.77212(2) 0.42862(3) 0.02910(12) Uani 1 1 d .
O1 O -0.06126(19) 0.81183(11) 0.36847(13) 0.0463(4) Uani 1 1 d .
O11 O 0.28944(18) 0.85227(9) 0.37777(11) 0.0344(3) Uani 1 1 d .
O12 O 0.5552(2) 0.88032(12) 0.37007(16) 0.0603(5) Uani 1 1 d .
C12 C 0.4503(3) 0.83515(14) 0.40050(17) 0.0354(5) Uani 1 1 d .
C13 C 0.5057(3) 0.75224(14) 0.46935(16) 0.0336(5) Uani 1 1 d .
C14 C 0.6634(3) 0.71034(17) 0.4973(2) 0.0489(6) Uani 1 1 d .
H14 H 0.7550 0.7336 0.4755 0.059 Uiso 1 1 calc R
C15 C 0.6808(3) 0.63234(19) 0.5591(2) 0.0614(8) Uani 1 1 d .
H15 H 0.7858 0.6023 0.5794 0.074 Uiso 1 1 calc R
C16 C 0.5431(3) 0.59861(18) 0.5912(2) 0.0576(7) Uani 1 1 d .
H16 H 0.5548 0.5471 0.6340 0.069 Uiso 1 1 calc R
C17 C 0.3878(3) 0.64352(15) 0.55781(17) 0.0383(5) Uani 1 1 d .
N18 N 0.3746(2) 0.71825(11) 0.49928(13) 0.0304(4) Uani 1 1 d .
C19 C 0.2145(3) 0.61717(16) 0.57297(18) 0.0419(5) Uani 1 1 d .
O19 O 0.2016(3) 0.55303(13) 0.62910(15) 0.0697(6) Uani 1 1 d .
O20 O 0.09025(19) 0.66744(10) 0.52116(11) 0.0364(3) Uani 1 1 d .
N31 N 0.1542(2) 0.85910(12) 0.55842(15) 0.0392(4) Uani 1 1 d .
C32 C 0.1832(3) 0.94883(16) 0.5623(2) 0.0482(6) Uani 1 1 d .
H32 H 0.2101 0.9825 0.5096 0.058 Uiso 1 1 calc R
N33 N 0.1696(3) 0.98532(15) 0.65011(19) 0.0551(6) Uani 1 1 d D
H33 H 0.187(4) 1.0410(13) 0.665(2) 0.066 Uiso 1 1 d D
C34 C 0.1335(4) 0.9163(2) 0.7073(3) 0.0749(10) Uani 1 1 d .
H34 H 0.1177 0.9213 0.7733 0.090 Uiso 1 1 calc R
C35 C 0.1245(4) 0.8386(2) 0.6516(2) 0.0704(9) Uani 1 1 d .
H35 H 0.1015 0.7798 0.6730 0.084 Uiso 1 1 calc R
N41 N 0.1340(2) 0.67015(11) 0.31813(13) 0.0341(4) Uani 1 1 d .
C42 C 0.0609(3) 0.58823(15) 0.30951(19) 0.0440(6) Uani 1 1 d .
H42 H -0.0026 0.5663 0.3530 0.053 Uiso 1 1 calc R
N43 N 0.0888(3) 0.54092(14) 0.23133(17) 0.0502(5) Uani 1 1 d D
H43 H 0.049(3) 0.4865(13) 0.212(2) 0.060 Uiso 1 1 d D
C44 C 0.1818(5) 0.5949(2) 0.1859(3) 0.0837(11) Uani 1 1 d .
H44 H 0.2200 0.5802 0.1283 0.100 Uiso 1 1 calc R
C45 C 0.2092(4) 0.6744(2) 0.2393(2) 0.0729(10) Uani 1 1 d .
H45 H 0.2705 0.7247 0.2246 0.087 Uiso 1 1 calc R

loop_
_atom_site_aniso_label
_atom_site_aniso_U_11
_atom_site_aniso_U_22
_atom_site_aniso_U_33
_atom_site_aniso_U_23
_atom_site_aniso_U_13
_atom_site_aniso_U_12
V1 0.0280(2) 0.02387(19) 0.0374(2) -0.00089(14) 0.01209(15) -0.00101(14)
O1 0.0340(9) 0.0434(9) 0.0605(10) -0.0010(8) 0.0109(8) 0.0059(7)
O11 0.0333(8) 0.0254(7) 0.0464(9) 0.0084(6) 0.0140(7) 0.0014(6)
O12 0.0416(10) 0.0488(10) 0.0977(14) 0.0357(10) 0.0312(10) 0.0014(8)
C12 0.0368(13) 0.0272(11) 0.0454(13) 0.0054(9) 0.0167(10) -0.0016(9)
C13 0.0304(11) 0.0295(11) 0.0423(12) 0.0044(9) 0.0119(10) -0.0020(9)
C14 0.0334(13) 0.0466(14) 0.0693(17) 0.0147(12) 0.0183(12) 0.0025(10)
C15 0.0389(15) 0.0568(17) 0.086(2) 0.0281(15) 0.0109(14) 0.0132(12)
C16 0.0505(16) 0.0488(15) 0.0709(18) 0.0327(14) 0.0114(13) 0.0069(12)
C17 0.0411(13) 0.0344(12) 0.0381(12) 0.0103(9) 0.0084(10) -0.0039(10)
N18 0.0318(9) 0.0262(9) 0.0343(9) 0.0046(7) 0.0108(7) -0.0022(7)
C19 0.0485(14) 0.0381(12) 0.0410(12) 0.0072(10) 0.0151(11) -0.0102(11)
O19 0.0673(13) 0.0655(12) 0.0769(13) 0.0404(11) 0.0197(10) -0.0142(10)
O20 0.0369(9) 0.0336(8) 0.0426(8) 0.0018(7) 0.0173(7) -0.0069(7)
N31 0.0400(11) 0.0336(10) 0.0483(11) -0.0095(8) 0.0190(9) -0.0055(8)
C32 0.0542(16) 0.0358(13) 0.0548(15) -0.0073(11) 0.0146(12) -0.0022(11)
N33 0.0498(13) 0.0414(12) 0.0732(15) -0.0270(12) 0.0142(11) -0.0054(10)
C34 0.093(2) 0.075(2) 0.073(2) -0.0401(17) 0.0519(19) -0.0350(18)
C35 0.106(3) 0.0549(17) 0.0674(19) -0.0253(14) 0.0534(18) -0.0331(17)
N41 0.0380(10) 0.0287(9) 0.0368(10) -0.0016(7) 0.0120(8) -0.0029(8)
C42 0.0481(14) 0.0343(12) 0.0510(14) -0.0061(10) 0.0157(11) -0.0070(10)
N43 0.0538(13) 0.0363(11) 0.0571(13) -0.0186(10) 0.0083(11) -0.0010(10)
C44 0.107(3) 0.089(2) 0.073(2) -0.0433(19) 0.055(2) -0.031(2)
C45 0.107(3) 0.0691(19) 0.0601(18) -0.0270(15) 0.0525(18) -0.0401(18)

loop_
_atom_type_symbol
_atom_type_description
_atom_type_scat_dispersion_real
_atom_type_scat_dispersion_imag
_atom_type_scat_source
C C 0.0033 0.0016 'International Tables Vol C Tables 4.2.6.8 and 6.1.1.4'
H H 0.0000 0.0000 'International Tables Vol C Tables 4.2.6.8 and 6.1.1.4'
N N 0.0061 0.0033 'International Tables Vol C Tables 4.2.6.8 and 6.1.1.4'
O O 0.0106 0.0060 'International Tables Vol C Tables 4.2.6.8 and 6.1.1.4'
V V 0.3005 0.5294 'International Tables Vol C Tables 4.2.6.8 and 6.1.1.4'

loop_
_geom_angle_atom_site_label_1
_geom_angle_atom_site_label_2
_geom_angle_atom_site_label_3
_geom_angle
O1 V1 O20 109.10(8)
O1 V1 O11 103.90(7)
O20 V1 O11 147.00(6)
O1 V1 N31 95.74(8)
O20 V1 N31 86.87(7)
O11 V1 N31 89.42(7)
O1 V1 N41 95.92(8)
O20 V1 N41 86.94(6)
O11 V1 N41 90.21(6)
N31 V1 N41 168.06(7)
O1 V1 N18 175.84(8)
O20 V1 N18 73.73(6)
O11 V1 N18 73.35(6)
N31 V1 N18 87.41(7)
N41 V1 N18 81.06(7)
C12 O11 V1 122.47(13)
O12 C12 O11 124.8(2)
O12 C12 C13 120.4(2)
O11 C12 C13 114.81(17)
N18 C13 C14 121.12(19)
N18 C13 C12 110.27(18)
C14 C13 C12 128.6(2)
C13 C14 C15 117.6(2)
C13 C14 H14 121.2
C15 C14 H14 121.2
C14 C15 C16 120.5(2)
C14 C15 H15 119.7
C16 C15 H15 119.7
C17 C16 C15 118.3(2)
C17 C16 H16 120.8
C15 C16 H16 120.8
N18 C17 C16 120.0(2)
N18 C17 C19 110.50(19)
C16 C17 C19 129.4(2)
C17 N18 C13 122.40(19)
C17 N18 V1 118.28(14)
C13 N18 V1 118.44(13)
O19 C19 O20 125.6(2)
O19 C19 C17 120.4(2)
O20 C19 C17 113.98(18)
C19 O20 V1 123.16(13)
C32 N31 C35 104.5(2)
C32 N31 V1 126.98(17)
C35 N31 V1 127.88(16)
N31 C32 N33 111.8(2)
N31 C32 H32 124.1
N33 C32 H32 124.1
C32 N33 C34 107.3(2)
C32 N33 H33 124(2)
C34 N33 H33 129(2)
N33 C34 C35 107.0(3)
N33 C34 H34 126.5
C35 C34 H34 126.5
C34 C35 N31 109.4(3)
C34 C35 H35 125.3
N31 C35 H35 125.3
C42 N41 C45 104.9(2)
C42 N41 V1 125.96(16)
C45 N41 V1 129.08(16)
N41 C42 N43 111.6(2)
N41 C42 H42 124.2
N43 C42 H42 124.2
C42 N43 C44 107.2(2)
C42 N43 H43 125.5(19)
C44 N43 H43 127.2(19)
N43 C44 C45 106.8(2)
N43 C44 H44 126.6
C45 C44 H44 126.6
C44 C45 N41 109.5(3)
C44 C45 H45 125.3
N41 C45 H45 125.3

loop_
_geom_bond_atom_site_label_1
_geom_bond_atom_site_label_2
_geom_bond_distance
V1 O1 1.6006(16)
V1 O20 2.0160(14)
V1 O11 2.0333(14)
V1 N31 2.1080(18)
V1 N41 2.1102(17)
V1 N18 2.1630(17)
O11 C12 1.284(3)
O12 C12 1.224(3)
C12 C13 1.507(3)
C13 N18 1.326(3)
C13 C14 1.375(3)
C14 C15 1.384(3)
C14 H14 0.9300
C15 C16 1.387(4)
C15 H15 0.9300
C16 C17 1.382(3)
C16 H16 0.9300
C17 N18 1.323(3)
C17 C19 1.521(3)
C19 O19 1.216(3)
C19 O20 1.288(3)
N31 C32 1.316(3)
N31 C35 1.368(3)
C32 N33 1.322(3)
C32 H32 0.9300
N33 C34 1.337(4)
N33 H33 0.831(17)
C34 C35 1.340(4)
C34 H34 0.9300
C35 H35 0.9300
N41 C42 1.315(3)
N41 C45 1.355(3)
C42 N43 1.321(3)
C42 H42 0.9300
N43 C44 1.339(4)
N43 H43 0.863(17)
C44 C45 1.341(4)
C44 H44 0.9300
C45 H45 0.9300

loop_
_geom_hbond_atom_site_label_D
_geom_hbond_atom_site_label_H
_geom_hbond_atom_site_label_A
_geom_hbond_distance_DH
_geom_hbond_distance_HA
_geom_hbond_distance_DA
_geom_hbond_angle_DHA
_geom_hbond_site_symmetry_A
N33 H33 O1 0.831(17) 2.35(2) 3.050(3) 142(3) 3_576
N43 H43 O12 0.863(17) 1.948(18) 2.786(3) 164(3) 2_545
